data_4344696
loop_
_publ_author_name
'Gosse, Isabelle'
'Robeyns, Koen'
'Bougault, Catherine'
'Martinez, Alexandre'
'Tinant, Bernard'
'Dutasta, Jean-Pierre'

_publ_section_title
;
 Synthesis and Structural Studies of Gallium(III) and Iron(III)
 Hemicryptophane Complexes.
;
_journal_issue 3
_journal_name_full 'Inorganic chemistry'
_journal_page_first 1011
_journal_page_last 1013
_journal_paper_doi 10.1021/acs.inorgchem.5b02750
_journal_volume 55
_journal_year 2016
_chemical_formula_moiety 'C60 H66 Fe N6 O12 P S'
_chemical_formula_sum 'C60 H66 Fe N6 O12 P S'
_chemical_formula_weight 1182.06
_chemical_name_systematic
;
 ?
;
_space_group_crystal_system triclinic
_space_group_IT_number 2
_space_group_name_Hall '-P 1'
_space_group_name_H-M_alt 'P -1'
_symmetry_space_group_name_Hall '-P 1'
_symmetry_space_group_name_H-M 'P -1'
_atom_sites_solution_hydrogens geom
_audit_creation_method SHELXL-2014
_cell_angle_alpha 79.22(2)
_cell_angle_beta 81.96(2)
_cell_angle_gamma 61.53(2)
_cell_formula_units_Z 2
_cell_length_a 12.050(5)
_cell_length_b 12.144(5)
_cell_length_c 23.020(9)
_cell_measurement_reflns_used 30382
_cell_measurement_temperature 100(2)
_cell_measurement_theta_max 22.481
_cell_measurement_theta_min 2.561
_cell_volume 2904(2)
_computing_cell_refinement MARHKL
_computing_data_collection MAR
_computing_data_reduction MARHKL
_computing_molecular_graphics 'MERCURY (Macrae et al., 2008)'
_computing_publication_material
;

'MERCURY (Macrae et al., 2008), Platon (Spek, 2009)'
;
_computing_structure_refinement 'SHELXL-2014 (Sheldrick, 2014)'
_computing_structure_solution 'SHELXS-97 (Sheldrick, 1990)'
_diffrn_ambient_temperature 100(2)
_diffrn_measured_fraction_theta_full 0.743
_diffrn_measured_fraction_theta_max 0.743
_diffrn_measurement_device_type 'MAR345 image plate'
_diffrn_measurement_method '76 images, \D\F 3.0\% '
_diffrn_radiation_monochromator Zr-filter
_diffrn_radiation_source 'RU200  rotating anode'
_diffrn_radiation_type MoK\a
_diffrn_radiation_wavelength 0.71069
_diffrn_reflns_av_R_equivalents 0.060
_diffrn_reflns_av_unetI/netI 0.0721
_diffrn_reflns_laue_measured_fraction_full 0.743
_diffrn_reflns_laue_measured_fraction_max 0.743
_diffrn_reflns_limit_h_max 12
_diffrn_reflns_limit_h_min 0
_diffrn_reflns_limit_k_max 12
_diffrn_reflns_limit_k_min -10
_diffrn_reflns_limit_l_max 24
_diffrn_reflns_limit_l_min -24
_diffrn_reflns_number 30382
_diffrn_reflns_point_group_measured_fraction_full 0.743
_diffrn_reflns_point_group_measured_fraction_max 0.743
_diffrn_reflns_theta_full 22.480
_diffrn_reflns_theta_max 22.481
_diffrn_reflns_theta_min 2.561
_exptl_absorpt_coefficient_mu 0.391
_exptl_absorpt_correction_type none
_exptl_crystal_density_diffrn 1.352
_exptl_crystal_description plate
_exptl_crystal_F_000 1242
_exptl_crystal_size_max 0.20
_exptl_crystal_size_mid 0.18
_exptl_crystal_size_min 0.04
_refine_diff_density_max 0.881
_refine_diff_density_min -0.457
_refine_diff_density_rms 0.079
_refine_ls_extinction_coef 0.026(2)
_refine_ls_extinction_expression Fc^*^=kFc[1+0.001xFc^2^\l^3^/sin(2\q)]^-1/4^
_refine_ls_extinction_method SHELXL
_refine_ls_goodness_of_fit_ref 1.006
_refine_ls_hydrogen_treatment constr
_refine_ls_matrix_type full
_refine_ls_number_parameters 731
_refine_ls_number_reflns 5619
_refine_ls_number_restraints 0
_refine_ls_restrained_S_all 1.006
_refine_ls_R_factor_all 0.0828
_refine_ls_R_factor_gt 0.0707
_refine_ls_shift/su_max 0.001
_refine_ls_shift/su_mean 0.000
_refine_ls_structure_factor_coef Fsqd
_refine_ls_weighting_details 'w=1/[\s^2^(Fo^2^)+(0.1186P)^2^+6.6065P] where P=(Fo^2^+2Fc^2^)/3'
_refine_ls_weighting_scheme calc
_refine_ls_wR_factor_gt 0.1935
_refine_ls_wR_factor_ref 0.2059
_reflns_Friedel_coverage 0.000
_reflns_number_gt 4589
_reflns_number_total 5619
_reflns_threshold_expression 'I > 2\s(I)'
_cod_data_source_file ic5b02750_si_002.cif
_cod_data_source_block fer
_cod_database_code 4344696
_shelx_space_group_comment
;
The symmetry employed for this shelxl refinement is uniquely defined
by the following loop, which should always be used as a source of
symmetry information in preference to the above space-group names.
They are only intended as comments.
;
_shelxl_version_number 2014-3

loop_
_space_group_symop_operation_xyz
'x, y, z'
'-x, -y, -z'

loop_
_atom_site_label
_atom_site_type_symbol
_atom_site_fract_x
_atom_site_fract_y
_atom_site_fract_z
_atom_site_U_iso_or_equiv
_atom_site_adp_type
_atom_site_occupancy
_atom_site_site_symmetry_order
_atom_site_calc_flag
_atom_site_refinement_flags_posn
_atom_site_refinement_flags_adp
Fe1 Fe 0.30209(8) 0.32171(8) 0.55307(3) 0.0384(3) Uani 1 1 d . .
P1 P 0.38315(15) 0.38612(16) 0.40703(6) 0.0408(5) Uani 1 1 d . .
S1 S 0.42993(15) 0.41452(16) 0.32447(6) 0.0469(5) Uani 1 1 d . .
N2 N 0.3916(5) 0.4837(5) 0.44786(19) 0.0418(13) Uani 1 1 d . .
N3 N 0.3268(4) 0.4880(5) 0.50376(19) 0.0380(12) Uani 1 1 d . .
C4 C 0.3033(6) 0.5796(6) 0.5331(3) 0.0443(16) Uani 1 1 d . .
H4 H 0.3333 0.6383 0.5153 0.053 Uiso 1 1 calc R U
C5 C 0.2352(5) 0.5997(6) 0.5905(2) 0.0393(15) Uani 1 1 d . .
C6 C 0.2399(6) 0.6860(6) 0.6212(3) 0.0429(16) Uani 1 1 d . .
H6 H 0.2868 0.7298 0.6041 0.052 Uiso 1 1 calc R U
C7 C 0.1779(6) 0.7086(6) 0.6757(3) 0.0496(17) Uani 1 1 d . .
H7 H 0.1857 0.7644 0.6969 0.060 Uiso 1 1 calc R U
C8 C 0.1047(7) 0.6509(7) 0.6998(3) 0.0554(19) Uani 1 1 d . .
H8 H 0.0599 0.6691 0.7371 0.066 Uiso 1 1 calc R U
C9 C 0.0957(6) 0.5662(6) 0.6702(3) 0.0449(16) Uani 1 1 d . .
C10 C 0.1650(6) 0.5358(6) 0.6150(2) 0.0399(15) Uani 1 1 d . .
O11 O 0.1576(4) 0.4513(4) 0.58808(16) 0.0423(10) Uani 1 1 d . .
O12 O 0.0232(4) 0.5070(5) 0.68958(18) 0.0552(13) Uani 1 1 d . .
C13 C -0.0436(8) 0.5281(8) 0.7472(3) 0.065(2) Uani 1 1 d . .
H13A H -0.0932 0.6198 0.7496 0.078 Uiso 1 1 calc R U
H13B H 0.0169 0.4888 0.7790 0.078 Uiso 1 1 calc R U
C14 C -0.1294(6) 0.4688(7) 0.7538(3) 0.0529(18) Uani 1 1 d . .
H14A H -0.1952 0.5165 0.7247 0.064 Uiso 1 1 calc R U
H14B H -0.1726 0.4767 0.7939 0.064 Uiso 1 1 calc R U
C15 C -0.0630(7) 0.3295(7) 0.7452(3) 0.0540(18) Uani 1 1 d . .
H15A H -0.0196 0.3211 0.7052 0.065 Uiso 1 1 calc R U
H15B H 0.0023 0.2812 0.7745 0.065 Uiso 1 1 calc R U
C16 C -0.1507(7) 0.2729(7) 0.7516(3) 0.0573(19) Uani 1 1 d . .
H16A H -0.2203 0.3257 0.7248 0.069 Uiso 1 1 calc R U
H16B H -0.1044 0.1878 0.7391 0.069 Uiso 1 1 calc R U
O17 O -0.2056(4) 0.2616(4) 0.81265(18) 0.0506(12) Uani 1 1 d . .
C18 C -0.1139(6) 0.1899(7) 0.8540(3) 0.0454(16) Uani 1 1 d . .
C19 C -0.0331(6) 0.0632(7) 0.8516(3) 0.0465(16) Uani 1 1 d . .
C20 C 0.0574(6) -0.0034(6) 0.8924(2) 0.0407(15) Uani 1 1 d . .
H20 H 0.1132 -0.0903 0.8904 0.049 Uiso 1 1 calc R U
C21 C 0.0694(6) 0.0545(6) 0.9374(2) 0.0413(15) Uani 1 1 d . .
C22 C -0.0156(6) 0.1800(6) 0.9419(2) 0.0431(16) Uani 1 1 d . .
C23 C -0.1080(6) 0.2463(7) 0.8994(3) 0.0477(17) Uani 1 1 d . .
H23 H -0.1677 0.3319 0.9022 0.057 Uiso 1 1 calc R U
O24 O -0.0496(4) 0.0099(4) 0.80691(18) 0.0530(12) Uani 1 1 d . .
C25 C 0.0215(7) -0.1228(7) 0.8078(3) 0.069(2) Uani 1 1 d . .
H25A H 0.0010 -0.1476 0.7742 0.103 Uiso 1 1 calc R U
H25B H 0.1120 -0.1470 0.8049 0.103 Uiso 1 1 calc R U
H25C H 0.0007 -0.1656 0.8449 0.103 Uiso 1 1 calc R U
C26 C 0.1822(6) -0.0253(6) 0.9760(2) 0.0442(16) Uani 1 1 d . .
H26A H 0.1617 0.0039 1.0153 0.053 Uiso 1 1 calc R U
H26B H 0.1995 -0.1149 0.9819 0.053 Uiso 1 1 calc R U
C27 C 0.4066(6) 0.5949(6) 0.4199(3) 0.0485(17) Uani 1 1 d . .
H27A H 0.4532 0.5788 0.3814 0.073 Uiso 1 1 calc R U
H27B H 0.3230 0.6681 0.4142 0.073 Uiso 1 1 calc R U
H27C H 0.4534 0.6124 0.4453 0.073 Uiso 1 1 calc R U
N102 N 0.4783(5) 0.2416(5) 0.4396(2) 0.0421(13) Uani 1 1 d . .
N103 N 0.4777(5) 0.2285(5) 0.50305(19) 0.0387(12) Uani 1 1 d . .
C104 C 0.5828(6) 0.1423(6) 0.5251(3) 0.0436(16) Uani 1 1 d . .
H104 H 0.6500 0.0969 0.4983 0.052 Uiso 1 1 calc R U
C105 C 0.6057(6) 0.1100(6) 0.5875(2) 0.0400(15) Uani 1 1 d . .
C106 C 0.7202(6) 0.0054(6) 0.6055(3) 0.0453(16) Uani 1 1 d . .
H106 H 0.7803 -0.0408 0.5765 0.054 Uiso 1 1 calc R U
C107 C 0.7461(6) -0.0306(7) 0.6639(3) 0.0503(17) Uani 1 1 d . .
H107 H 0.8234 -0.1021 0.6754 0.060 Uiso 1 1 calc R U
C108 C 0.6582(6) 0.0383(7) 0.7070(3) 0.0540(18) Uani 1 1 d . .
H108 H 0.6751 0.0111 0.7477 0.065 Uiso 1 1 calc R U
C109 C 0.5484(6) 0.1443(6) 0.6908(3) 0.0474(17) Uani 1 1 d . .
C110 C 0.5155(6) 0.1830(6) 0.6305(2) 0.0407(15) Uani 1 1 d . .
O111 O 0.4083(4) 0.2835(4) 0.61584(17) 0.0441(11) Uani 1 1 d . .
O112 O 0.4605(4) 0.2082(4) 0.73519(17) 0.0529(12) Uani 1 1 d . .
C113 C 0.4549(7) 0.3270(7) 0.7397(3) 0.0515(17) Uani 1 1 d . .
H11A H 0.4236 0.3863 0.7029 0.062 Uiso 1 1 calc R U
H11B H 0.5403 0.3147 0.7451 0.062 Uiso 1 1 calc R U
C114 C 0.3663(7) 0.3807(7) 0.7921(3) 0.0558(18) Uani 1 1 d . .
H11C H 0.3891 0.3153 0.8274 0.067 Uiso 1 1 calc R U
H11D H 0.2784 0.4062 0.7836 0.067 Uiso 1 1 calc R U
C115 C 0.3752(7) 0.4949(7) 0.8047(3) 0.059(2) Uani 1 1 d . .
H11E H 0.4649 0.4680 0.8105 0.071 Uiso 1 1 calc R U
H11F H 0.3514 0.5589 0.7689 0.071 Uiso 1 1 calc R U
C116 C 0.2986(15) 0.5567(12) 0.8556(7) 0.189(9) Uani 1 1 d . .
H11G H 0.3613 0.5233 0.8862 0.227 Uiso 1 1 calc R U
H11H H 0.2817 0.6456 0.8431 0.227 Uiso 1 1 calc R U
O117 O 0.2094(7) 0.5676(6) 0.8828(3) 0.124(3) Uani 1 1 d . .
C118 C 0.1605(8) 0.4883(7) 0.9094(3) 0.064(2) Uani 1 1 d . .
C119 C 0.0316(7) 0.5298(6) 0.9053(3) 0.0555(19) Uani 1 1 d . .
C120 C -0.0204(7) 0.4523(7) 0.9323(3) 0.0497(17) Uani 1 1 d . .
H120 H -0.1079 0.4802 0.9290 0.060 Uiso 1 1 calc R U
C121 C 0.0514(6) 0.3341(6) 0.9642(2) 0.0433(16) Uani 1 1 d . .
C122 C 0.1775(6) 0.2947(6) 0.9695(2) 0.0466(17) Uani 1 1 d . .
C123 C 0.2306(7) 0.3726(7) 0.9418(3) 0.0565(19) Uani 1 1 d . .
H123 H 0.3179 0.3449 0.9454 0.068 Uiso 1 1 calc R U
O124 O -0.0347(5) 0.6466(5) 0.8731(2) 0.0675(15) Uani 1 1 d . .
C125 C -0.1654(9) 0.6918(8) 0.8685(3) 0.078(3) Uani 1 1 d . .
H12A H -0.2006 0.7754 0.8445 0.116 Uiso 1 1 calc R U
H12B H -0.1783 0.6332 0.8496 0.116 Uiso 1 1 calc R U
H12C H -0.2081 0.6983 0.9082 0.116 Uiso 1 1 calc R U
C126 C 0.2670(6) 0.1655(6) 1.0015(3) 0.0467(16) Uani 1 1 d . .
H12D H 0.3286 0.1746 1.0220 0.056 Uiso 1 1 calc R U
H12E H 0.2176 0.1348 1.0319 0.056 Uiso 1 1 calc R U
C127 C 0.4848(7) 0.1326(7) 0.4167(3) 0.0543(18) Uani 1 1 d . .
H12F H 0.4847 0.1492 0.3734 0.081 Uiso 1 1 calc R U
H12G H 0.5625 0.0565 0.4288 0.081 Uiso 1 1 calc R U
H12H H 0.4114 0.1200 0.4329 0.081 Uiso 1 1 calc R U
N202 N 0.2357(5) 0.4025(5) 0.41958(19) 0.0402(12) Uani 1 1 d . .
N203 N 0.2181(5) 0.3297(5) 0.47489(19) 0.0396(13) Uani 1 1 d . .
C204 C 0.1379(6) 0.2904(6) 0.4727(3) 0.0418(15) Uani 1 1 d . .
H204 H 0.0949 0.3153 0.4372 0.050 Uiso 1 1 calc R U
C205 C 0.1075(6) 0.2107(6) 0.5201(3) 0.0430(16) Uani 1 1 d . .
C206 C 0.0114(6) 0.1830(6) 0.5132(3) 0.0491(17) Uani 1 1 d . .
H206 H -0.0358 0.2201 0.4788 0.059 Uiso 1 1 calc R U
C207 C -0.0165(7) 0.1026(7) 0.5557(3) 0.0565(18) Uani 1 1 d . .
H207 H -0.0832 0.0850 0.5509 0.068 Uiso 1 1 calc R U
C208 C 0.0542(7) 0.0463(7) 0.6065(3) 0.0589(19) Uani 1 1 d . .
H208 H 0.0338 -0.0085 0.6359 0.071 Uiso 1 1 calc R U
C209 C 0.1522(6) 0.0691(6) 0.6145(3) 0.0465(16) Uani 1 1 d . .
C210 C 0.1818(6) 0.1548(6) 0.5715(3) 0.0422(16) Uani 1 1 d . .
O211 O 0.2763(4) 0.1753(4) 0.57900(16) 0.0423(10) Uani 1 1 d . .
O212 O 0.2294(4) 0.0001(4) 0.66041(18) 0.0544(12) Uani 1 1 d . .
C213 C 0.2374(7) 0.0716(7) 0.7028(3) 0.0589(19) Uani 1 1 d . .
H21A H 0.1639 0.0942 0.7319 0.071 Uiso 1 1 calc R U
H21B H 0.2376 0.1506 0.6819 0.071 Uiso 1 1 calc R U
C214 C 0.3591(7) -0.0112(7) 0.7341(3) 0.0557(18) Uani 1 1 d . .
H21C H 0.4310 -0.0326 0.7041 0.067 Uiso 1 1 calc R U
H21D H 0.3685 0.0382 0.7611 0.067 Uiso 1 1 calc R U
C215 C 0.3672(7) -0.1310(6) 0.7691(3) 0.0524(17) Uani 1 1 d . .
H21E H 0.3540 -0.1785 0.7425 0.063 Uiso 1 1 calc R U
H21F H 0.2973 -0.1094 0.8001 0.063 Uiso 1 1 calc R U
C216 C 0.4916(6) -0.2172(7) 0.7986(3) 0.0553(18) Uani 1 1 d . .
H21G H 0.4787 -0.2799 0.8291 0.066 Uiso 1 1 calc R U
H21H H 0.5551 -0.2644 0.7684 0.066 Uiso 1 1 calc R U
O217 O 0.5430(4) -0.1561(4) 0.82589(19) 0.0542(12) Uani 1 1 d . .
C218 C 0.4734(6) -0.0871(6) 0.8709(2) 0.0437(16) Uani 1 1 d . .
C219 C 0.5139(6) -0.0053(6) 0.8847(2) 0.0408(15) Uani 1 1 d . .
C220 C 0.4466(6) 0.0707(6) 0.9284(2) 0.0398(15) Uani 1 1 d . .
H220 H 0.4749 0.1257 0.9379 0.048 Uiso 1 1 calc R U
C221 C 0.3378(6) 0.0690(6) 0.9590(2) 0.0394(15) Uani 1 1 d . .
C222 C 0.2992(6) -0.0153(6) 0.9471(2) 0.0454(16) Uani 1 1 d . .
C223 C 0.3708(6) -0.0944(6) 0.9032(2) 0.0422(15) Uani 1 1 d . .
H223 H 0.3473 -0.1547 0.8958 0.051 Uiso 1 1 calc R U
O224 O 0.6196(4) -0.0064(4) 0.85394(17) 0.0454(11) Uani 1 1 d . .
C225 C 0.6557(6) 0.0832(7) 0.8645(3) 0.0512(17) Uani 1 1 d . .
H22A H 0.7324 0.0732 0.8400 0.077 Uiso 1 1 calc R U
H22B H 0.5874 0.1688 0.8544 0.077 Uiso 1 1 calc R U
H22C H 0.6723 0.0695 0.9064 0.077 Uiso 1 1 calc R U
C226 C -0.0137(6) 0.2538(6) 0.9883(3) 0.0444(16) Uani 1 1 d . .
H22D H -0.1016 0.3089 1.0021 0.053 Uiso 1 1 calc R U
H22E H 0.0307 0.1937 1.0228 0.053 Uiso 1 1 calc R U
C227 C 0.1306(6) 0.5320(6) 0.4094(3) 0.0458(16) Uani 1 1 d . .
H22F H 0.1477 0.5760 0.3718 0.069 Uiso 1 1 calc R U
H22G H 0.0517 0.5281 0.4079 0.069 Uiso 1 1 calc R U
H22H H 0.1226 0.5779 0.4418 0.069 Uiso 1 1 calc R U

loop_
_atom_site_aniso_label
_atom_site_aniso_U_11
_atom_site_aniso_U_22
_atom_site_aniso_U_33
_atom_site_aniso_U_23
_atom_site_aniso_U_13
_atom_site_aniso_U_12
Fe1 0.0276(6) 0.0359(6) 0.0473(5) -0.0084(4) 0.0059(3) -0.0124(4)
P1 0.0285(10) 0.0408(11) 0.0471(9) -0.0078(7) 0.0049(6) -0.0125(8)
S1 0.0352(10) 0.0505(11) 0.0472(9) -0.0075(7) 0.0064(6) -0.0158(8)
N2 0.040(3) 0.036(3) 0.045(3) -0.007(2) 0.007(2) -0.015(3)
N3 0.027(3) 0.038(3) 0.045(3) -0.007(2) 0.005(2) -0.013(2)
C4 0.041(4) 0.036(4) 0.054(4) -0.007(3) 0.001(3) -0.018(3)
C5 0.024(4) 0.036(4) 0.052(3) -0.006(3) -0.001(2) -0.009(3)
C6 0.032(4) 0.035(4) 0.059(4) -0.009(3) -0.002(3) -0.012(3)
C7 0.042(5) 0.046(4) 0.060(4) -0.018(3) 0.003(3) -0.017(4)
C8 0.055(5) 0.058(5) 0.054(4) -0.021(3) 0.013(3) -0.027(4)
C9 0.038(4) 0.046(4) 0.052(4) -0.015(3) 0.008(3) -0.020(3)
C10 0.032(4) 0.035(4) 0.049(3) -0.008(3) -0.004(2) -0.012(3)
O11 0.036(3) 0.045(3) 0.046(2) -0.0105(18) 0.0059(17) -0.019(2)
O12 0.050(3) 0.069(3) 0.057(3) -0.028(2) 0.023(2) -0.036(3)
C13 0.068(6) 0.093(6) 0.056(4) -0.026(4) 0.022(3) -0.056(5)
C14 0.041(4) 0.068(5) 0.052(4) -0.020(3) 0.011(3) -0.026(4)
C15 0.049(5) 0.052(5) 0.049(4) -0.005(3) 0.003(3) -0.016(4)
C16 0.058(5) 0.062(5) 0.050(4) -0.002(3) -0.005(3) -0.028(4)
O17 0.035(3) 0.052(3) 0.060(3) 0.000(2) -0.0072(19) -0.018(2)
C18 0.028(4) 0.055(5) 0.054(4) -0.006(3) 0.002(3) -0.021(4)
C19 0.037(4) 0.053(5) 0.054(4) -0.006(3) 0.008(3) -0.028(4)
C20 0.032(4) 0.038(4) 0.053(4) -0.009(3) 0.010(3) -0.019(3)
C21 0.032(4) 0.046(4) 0.048(3) -0.002(3) 0.009(2) -0.023(3)
C22 0.029(4) 0.055(5) 0.051(4) -0.008(3) 0.008(3) -0.026(4)
C23 0.030(4) 0.044(4) 0.058(4) 0.000(3) 0.001(3) -0.012(3)
O24 0.051(3) 0.059(3) 0.058(3) -0.010(2) 0.000(2) -0.032(3)
C25 0.054(5) 0.056(5) 0.084(5) -0.028(4) 0.000(4) -0.011(4)
C26 0.037(4) 0.052(4) 0.048(3) -0.006(3) 0.007(3) -0.027(3)
C27 0.045(4) 0.050(4) 0.051(4) -0.003(3) 0.008(3) -0.026(4)
N102 0.035(3) 0.033(3) 0.049(3) -0.008(2) 0.005(2) -0.010(3)
N103 0.037(3) 0.032(3) 0.044(3) -0.005(2) 0.001(2) -0.014(3)
C104 0.037(4) 0.039(4) 0.055(4) -0.014(3) 0.012(3) -0.018(3)
C105 0.028(4) 0.037(4) 0.054(4) -0.007(3) 0.003(2) -0.015(3)
C106 0.032(4) 0.038(4) 0.058(4) -0.009(3) 0.007(3) -0.012(3)
C107 0.032(4) 0.046(4) 0.059(4) -0.006(3) -0.004(3) -0.008(3)
C108 0.044(5) 0.047(5) 0.056(4) -0.007(3) 0.000(3) -0.010(4)
C109 0.041(4) 0.046(4) 0.049(4) -0.014(3) 0.005(3) -0.015(4)
C110 0.033(4) 0.030(4) 0.057(4) -0.007(3) 0.003(3) -0.014(3)
O111 0.033(3) 0.040(3) 0.055(2) -0.0087(18) 0.0075(18) -0.015(2)
O112 0.045(3) 0.051(3) 0.050(2) -0.0116(19) 0.0095(19) -0.014(2)
C113 0.050(5) 0.047(5) 0.057(4) -0.006(3) 0.006(3) -0.026(4)
C114 0.057(5) 0.049(5) 0.055(4) -0.009(3) 0.010(3) -0.023(4)
C115 0.047(5) 0.058(5) 0.059(4) -0.012(3) 0.012(3) -0.015(4)
C116 0.254(17) 0.135(11) 0.240(15) -0.139(11) 0.208(14) -0.158(12)
O117 0.137(6) 0.059(4) 0.184(7) -0.064(4) 0.118(6) -0.069(4)
C118 0.082(7) 0.036(5) 0.070(5) -0.024(3) 0.039(4) -0.030(4)
C119 0.058(5) 0.036(4) 0.056(4) -0.015(3) 0.015(3) -0.010(4)
C120 0.045(4) 0.055(5) 0.051(4) -0.019(3) 0.011(3) -0.024(4)
C121 0.043(4) 0.041(4) 0.043(3) -0.008(3) 0.006(3) -0.019(3)
C122 0.047(5) 0.043(4) 0.046(3) -0.015(3) 0.011(3) -0.019(4)
C123 0.048(5) 0.054(5) 0.067(4) -0.026(3) 0.020(3) -0.023(4)
O124 0.067(4) 0.044(3) 0.078(3) -0.017(2) 0.022(3) -0.019(3)
C125 0.095(8) 0.051(5) 0.065(5) -0.017(3) 0.022(4) -0.020(5)
C126 0.031(4) 0.060(5) 0.048(3) -0.015(3) 0.005(3) -0.019(3)
C127 0.054(5) 0.046(4) 0.062(4) -0.011(3) -0.004(3) -0.021(4)
N202 0.029(3) 0.043(3) 0.045(3) -0.007(2) 0.0053(19) -0.015(3)
N203 0.033(3) 0.032(3) 0.047(3) -0.006(2) 0.010(2) -0.013(3)
C204 0.031(4) 0.035(4) 0.053(4) -0.006(3) 0.002(2) -0.011(3)
C205 0.029(4) 0.037(4) 0.058(4) -0.016(3) 0.007(3) -0.011(3)
C206 0.033(4) 0.048(4) 0.065(4) -0.008(3) -0.003(3) -0.017(3)
C207 0.036(5) 0.051(5) 0.086(5) -0.001(3) -0.005(3) -0.025(4)
C208 0.048(5) 0.050(5) 0.074(5) 0.002(3) 0.002(3) -0.025(4)
C209 0.036(4) 0.038(4) 0.060(4) -0.005(3) 0.004(3) -0.015(3)
C210 0.030(4) 0.036(4) 0.057(4) -0.013(3) 0.007(3) -0.013(3)
O211 0.031(3) 0.040(3) 0.053(2) -0.0079(17) 0.0052(17) -0.016(2)
O212 0.054(3) 0.054(3) 0.060(3) -0.001(2) -0.002(2) -0.031(3)
C213 0.066(5) 0.051(5) 0.053(4) -0.007(3) 0.007(3) -0.024(4)
C214 0.057(5) 0.062(5) 0.058(4) -0.015(3) 0.009(3) -0.037(4)
C215 0.052(5) 0.048(4) 0.056(4) -0.008(3) 0.003(3) -0.024(4)
C216 0.042(4) 0.058(5) 0.065(4) -0.019(3) 0.003(3) -0.020(4)
O217 0.034(3) 0.059(3) 0.070(3) -0.028(2) 0.007(2) -0.018(2)
C218 0.025(4) 0.053(5) 0.048(3) -0.011(3) 0.002(2) -0.014(3)
C219 0.024(4) 0.041(4) 0.049(3) 0.001(3) -0.001(2) -0.011(3)
C220 0.030(4) 0.036(4) 0.052(3) -0.005(3) -0.005(3) -0.014(3)
C221 0.032(4) 0.038(4) 0.043(3) -0.004(2) 0.000(2) -0.013(3)
C222 0.040(4) 0.048(4) 0.044(3) 0.002(3) -0.001(3) -0.019(3)
C223 0.030(4) 0.035(4) 0.058(4) -0.005(3) -0.003(3) -0.013(3)
O224 0.027(3) 0.052(3) 0.058(2) -0.0112(19) 0.0068(17) -0.020(2)
C225 0.034(4) 0.051(5) 0.074(4) -0.009(3) 0.004(3) -0.026(4)
C226 0.034(4) 0.041(4) 0.051(3) -0.006(3) 0.006(3) -0.014(3)
C227 0.033(4) 0.041(4) 0.053(4) -0.005(3) 0.003(3) -0.010(3)

loop_
_atom_type_symbol
_atom_type_description
_atom_type_scat_dispersion_real
_atom_type_scat_dispersion_imag
_atom_type_scat_source
C C 0.0033 0.0016 'International Tables Vol C Tables 4.2.6.8 and 6.1.1.4'
H H 0.0000 0.0000 'International Tables Vol C Tables 4.2.6.8 and 6.1.1.4'
N N 0.0061 0.0033 'International Tables Vol C Tables 4.2.6.8 and 6.1.1.4'
O O 0.0106 0.0060 'International Tables Vol C Tables 4.2.6.8 and 6.1.1.4'
P P 0.1023 0.0942 'International Tables Vol C Tables 4.2.6.8 and 6.1.1.4'
S S 0.1246 0.1234 'International Tables Vol C Tables 4.2.6.8 and 6.1.1.4'
Fe Fe 0.3463 0.8444 'International Tables Vol C Tables 4.2.6.8 and 6.1.1.4'

loop_
_geom_angle_atom_site_label_1
_geom_angle_atom_site_label_2
_geom_angle_atom_site_label_3
_geom_angle
O11 Fe1 O111 94.74(17)
O11 Fe1 O211 102.72(18)
O111 Fe1 O211 93.36(18)
O11 Fe1 N103 160.67(19)
O111 Fe1 N103 84.03(18)
O211 Fe1 N103 96.61(18)
O11 Fe1 N203 97.94(18)
O111 Fe1 N203 167.28(18)
O211 Fe1 N203 82.85(19)
N103 Fe1 N203 84.35(18)
O11 Fe1 N3 82.35(17)
O111 Fe1 N3 97.05(18)
O211 Fe1 N3 168.03(17)
N103 Fe1 N3 78.68(18)
N203 Fe1 N3 85.72(19)
N102 P1 N202 106.2(3)
N102 P1 N2 103.9(3)
N202 P1 N2 106.3(2)
N102 P1 S1 112.74(18)
N202 P1 S1 113.33(18)
N2 P1 S1 113.57(18)
N3 N2 C27 118.3(4)
N3 N2 P1 113.9(4)
C27 N2 P1 121.4(4)
C4 N3 N2 118.6(5)
C4 N3 Fe1 117.9(4)
N2 N3 Fe1 122.0(3)
N3 C4 C5 125.7(6)
N3 C4 H4 117.2
C5 C4 H4 117.2
C6 C5 C10 119.9(5)
C6 C5 C4 118.3(6)
C10 C5 C4 121.7(5)
C7 C6 C5 121.0(6)
C7 C6 H6 119.5
C5 C6 H6 119.5
C6 C7 C8 120.3(6)
C6 C7 H7 119.8
C8 C7 H7 119.8
C7 C8 C9 120.4(6)
C7 C8 H8 119.8
C9 C8 H8 119.8
O12 C9 C8 124.9(5)
O12 C9 C10 114.8(5)
C8 C9 C10 120.3(6)
O11 C10 C5 122.8(5)
O11 C10 C9 119.2(6)
C5 C10 C9 117.9(5)
C10 O11 Fe1 122.6(4)
C9 O12 C13 117.4(5)
O12 C13 C14 106.6(5)
O12 C13 H13A 110.4
C14 C13 H13A 110.4
O12 C13 H13B 110.4
C14 C13 H13B 110.4
H13A C13 H13B 108.6
C13 C14 C15 114.4(6)
C13 C14 H14A 108.7
C15 C14 H14A 108.7
C13 C14 H14B 108.7
C15 C14 H14B 108.7
H14A C14 H14B 107.6
C16 C15 C14 113.3(6)
C16 C15 H15A 108.9
C14 C15 H15A 108.9
C16 C15 H15B 108.9
C14 C15 H15B 108.9
H15A C15 H15B 107.7
O17 C16 C15 113.6(5)
O17 C16 H16A 108.8
C15 C16 H16A 108.8
O17 C16 H16B 108.8
C15 C16 H16B 108.8
H16A C16 H16B 107.7
C18 O17 C16 112.9(5)
C23 C18 C19 119.6(6)
C23 C18 O17 118.8(6)
C19 C18 O17 121.5(6)
C20 C19 C18 119.6(6)
C20 C19 O24 123.6(6)
C18 C19 O24 116.7(6)
C19 C20 C21 121.5(6)
C19 C20 H20 119.2
C21 C20 H20 119.2
C22 C21 C20 119.2(6)
C22 C21 C26 124.1(6)
C20 C21 C26 116.6(6)
C21 C22 C23 118.1(6)
C21 C22 C226 124.6(6)
C23 C22 C226 117.3(6)
C18 C23 C22 121.8(6)
C18 C23 H23 119.1
C22 C23 H23 119.1
C19 O24 C25 117.8(5)
O24 C25 H25A 109.5
O24 C25 H25B 109.5
H25A C25 H25B 109.5
O24 C25 H25C 109.5
H25A C25 H25C 109.5
H25B C25 H25C 109.5
C222 C26 C21 110.8(5)
C222 C26 H26A 109.5
C21 C26 H26A 109.5
C222 C26 H26B 109.5
C21 C26 H26B 109.5
H26A C26 H26B 108.1
N2 C27 H27A 109.5
N2 C27 H27B 109.5
H27A C27 H27B 109.5
N2 C27 H27C 109.5
H27A C27 H27C 109.5
H27B C27 H27C 109.5
N103 N102 C127 114.7(4)
N103 N102 P1 115.0(3)
C127 N102 P1 117.6(4)
C104 N103 N102 114.2(4)
C104 N103 Fe1 125.3(4)
N102 N103 Fe1 119.4(4)
N103 C104 C105 124.9(5)
N103 C104 H104 117.5
C105 C104 H104 117.5
C106 C105 C110 120.1(5)
C106 C105 C104 118.5(5)
C110 C105 C104 121.4(6)
C107 C106 C105 121.0(6)
C107 C106 H106 119.5
C105 C106 H106 119.5
C106 C107 C108 119.9(6)
C106 C107 H107 120.1
C108 C107 H107 120.1
C109 C108 C107 120.6(6)
C109 C108 H108 119.7
C107 C108 H108 119.7
C108 C109 O112 119.1(5)
C108 C109 C110 121.3(6)
O112 C109 C110 119.2(6)
O111 C110 C109 120.6(5)
O111 C110 C105 122.5(5)
C109 C110 C105 116.9(6)
C110 O111 Fe1 130.7(4)
C109 O112 C113 113.7(5)
O112 C113 C114 108.7(5)
O112 C113 H11A 110.0
C114 C113 H11A 110.0
O112 C113 H11B 110.0
C114 C113 H11B 110.0
H11A C113 H11B 108.3
C113 C114 C115 110.1(6)
C113 C114 H11C 109.6
C115 C114 H11C 109.6
C113 C114 H11D 109.6
C115 C114 H11D 109.6
H11C C114 H11D 108.2
C116 C115 C114 117.6(7)
C116 C115 H11E 107.9
C114 C115 H11E 107.9
C116 C115 H11F 107.9
C114 C115 H11F 107.9
H11E C115 H11F 107.2
O117 C116 C115 138.6(12)
O117 C116 H11G 102.4
C115 C116 H11G 102.4
O117 C116 H11H 102.4
C115 C116 H11H 102.4
H11G C116 H11H 104.9
C116 O117 C118 135.7(8)
O117 C118 C123 123.4(8)
O117 C118 C119 117.9(7)
C123 C118 C119 118.7(7)
O124 C119 C120 124.3(7)
O124 C119 C118 116.6(7)
C120 C119 C118 119.1(6)
C119 C120 C121 122.0(7)
C119 C120 H120 119.0
C121 C120 H120 119.0
C122 C121 C120 118.9(6)
C122 C121 C226 123.7(6)
C120 C121 C226 117.3(6)
C121 C122 C123 119.2(6)
C121 C122 C126 123.8(6)
C123 C122 C126 117.0(6)
C118 C123 C122 122.1(7)
C118 C123 H123 119.0
C122 C123 H123 119.0
C119 O124 C125 118.0(6)
O124 C125 H12A 109.5
O124 C125 H12B 109.5
H12A C125 H12B 109.5
O124 C125 H12C 109.5
H12A C125 H12C 109.5
H12B C125 H12C 109.5
C221 C126 C122 111.9(5)
C221 C126 H12D 109.2
C122 C126 H12D 109.2
C221 C126 H12E 109.2
C122 C126 H12E 109.2
H12D C126 H12E 107.9
N102 C127 H12F 109.5
N102 C127 H12G 109.5
H12F C127 H12G 109.5
N102 C127 H12H 109.5
H12F C127 H12H 109.5
H12G C127 H12H 109.5
N203 N202 C227 113.2(4)
N203 N202 P1 113.4(4)
C227 N202 P1 117.0(4)
C204 N203 N202 113.5(5)
C204 N203 Fe1 126.2(4)
N202 N203 Fe1 119.6(4)
N203 C204 C205 124.9(6)
N203 C204 H204 117.5
C205 C204 H204 117.5
C206 C205 C210 121.0(6)
C206 C205 C204 118.7(6)
C210 C205 C204 120.2(6)
C207 C206 C205 120.7(6)
C207 C206 H206 119.6
C205 C206 H206 119.6
C206 C207 C208 119.8(7)
C206 C207 H207 120.1
C208 C207 H207 120.1
C209 C208 C207 121.4(6)
C209 C208 H208 119.3
C207 C208 H208 119.3
O212 C209 C208 119.6(6)
O212 C209 C210 119.9(6)
C208 C209 C210 120.2(6)
O211 C210 C209 119.9(6)
O211 C210 C205 123.1(6)
C209 C210 C205 116.9(6)
C210 O211 Fe1 130.4(4)
C209 O212 C213 116.6(5)
O212 C213 C214 107.8(6)
O212 C213 H21A 110.2
C214 C213 H21A 110.2
O212 C213 H21B 110.2
C214 C213 H21B 110.2
H21A C213 H21B 108.5
C215 C214 C213 114.8(6)
C215 C214 H21C 108.6
C213 C214 H21C 108.6
C215 C214 H21D 108.6
C213 C214 H21D 108.6
H21C C214 H21D 107.5
C214 C215 C216 115.0(6)
C214 C215 H21E 108.5
C216 C215 H21E 108.5
C214 C215 H21F 108.5
C216 C215 H21F 108.5
H21E C215 H21F 107.5
O217 C216 C215 116.1(6)
O217 C216 H21G 108.3
C215 C216 H21G 108.3
O217 C216 H21H 108.3
C215 C216 H21H 108.3
H21G C216 H21H 107.4
C218 O217 C216 119.3(5)
O217 C218 C223 125.6(6)
O217 C218 C219 115.5(5)
C223 C218 C219 118.9(5)
O224 C219 C220 124.0(6)
O224 C219 C218 116.8(5)
C220 C219 C218 119.2(5)
C219 C220 C221 122.1(6)
C219 C220 H220 118.9
C221 C220 H220 118.9
C222 C221 C220 119.1(5)
C222 C221 C126 124.4(5)
C220 C221 C126 116.4(6)
C221 C222 C223 118.0(6)
C221 C222 C26 124.7(6)
C223 C222 C26 117.3(6)
C218 C223 C222 122.5(6)
C218 C223 H223 118.7
C222 C223 H223 118.7
C219 O224 C225 117.1(5)
O224 C225 H22A 109.5
O224 C225 H22B 109.5
H22A C225 H22B 109.5
O224 C225 H22C 109.5
H22A C225 H22C 109.5
H22B C225 H22C 109.5
C121 C226 C22 111.9(5)
C121 C226 H22D 109.2
C22 C226 H22D 109.2
C121 C226 H22E 109.2
C22 C226 H22E 109.2
H22D C226 H22E 107.9
N202 C227 H22F 109.5
N202 C227 H22G 109.5
H22F C227 H22G 109.5
N202 C227 H22H 109.5
H22F C227 H22H 109.5
H22G C227 H22H 109.5

loop_
_geom_bond_atom_site_label_1
_geom_bond_atom_site_label_2
_geom_bond_distance
Fe1 O11 1.905(4)
Fe1 O111 1.908(4)
Fe1 O211 1.922(4)
Fe1 N103 2.147(5)
Fe1 N203 2.150(5)
Fe1 N3 2.253(5)
P1 N102 1.669(5)
P1 N202 1.680(5)
P1 N2 1.690(5)
P1 S1 1.921(2)
N2 N3 1.405(6)
N2 C27 1.465(8)
N3 C4 1.303(8)
C4 C5 1.451(8)
C4 H4 0.9500
C5 C6 1.397(9)
C5 C10 1.402(9)
C6 C7 1.369(8)
C6 H6 0.9500
C7 C8 1.373(9)
C7 H7 0.9500
C8 C9 1.387(9)
C8 H8 0.9500
C9 O12 1.360(8)
C9 C10 1.426(8)
C10 O11 1.336(7)
O12 C13 1.452(7)
C13 C14 1.496(10)
C13 H13A 0.9900
C13 H13B 0.9900
C14 C15 1.528(10)
C14 H14A 0.9900
C14 H14B 0.9900
C15 C16 1.490(10)
C15 H15A 0.9900
C15 H15B 0.9900
C16 O17 1.477(7)
C16 H16A 0.9900
C16 H16B 0.9900
O17 C18 1.397(7)
C18 C23 1.379(9)
C18 C19 1.380(9)
C19 C20 1.373(9)
C19 O24 1.395(8)
C20 C21 1.413(9)
C20 H20 0.9500
C21 C22 1.387(9)
C21 C26 1.529(8)
C22 C23 1.414(9)
C22 C226 1.527(9)
C23 H23 0.9500
O24 C25 1.417(8)
C25 H25A 0.9800
C25 H25B 0.9800
C25 H25C 0.9800
C26 C222 1.521(8)
C26 H26A 0.9900
C26 H26B 0.9900
C27 H27A 0.9800
C27 H27B 0.9800
C27 H27C 0.9800
N102 N103 1.440(6)
N102 C127 1.477(8)
N103 C104 1.294(8)
C104 C105 1.445(8)
C104 H104 0.9500
C105 C106 1.407(9)
C105 C110 1.434(8)
C106 C107 1.366(9)
C106 H106 0.9500
C107 C108 1.407(9)
C107 H107 0.9500
C108 C109 1.372(9)
C108 H108 0.9500
C109 O112 1.406(7)
C109 C110 1.427(9)
C110 O111 1.318(7)
O112 C113 1.434(8)
C113 C114 1.514(9)
C113 H11A 0.9900
C113 H11B 0.9900
C114 C115 1.522(10)
C114 H11C 0.9900
C114 H11D 0.9900
C115 C116 1.469(11)
C115 H11E 0.9900
C115 H11F 0.9900
C116 O117 1.127(10)
C116 H11G 0.9900
C116 H11H 0.9900
O117 C118 1.368(9)
C118 C123 1.377(10)
C118 C119 1.397(11)
C119 O124 1.376(8)
C119 C120 1.378(10)
C120 C121 1.396(9)
C120 H120 0.9500
C121 C122 1.375(9)
C121 C226 1.511(9)
C122 C123 1.396(9)
C122 C126 1.532(9)
C123 H123 0.9500
O124 C125 1.412(10)
C125 H12A 0.9800
C125 H12B 0.9800
C125 H12C 0.9800
C126 C221 1.516(8)
C126 H12D 0.9900
C126 H12E 0.9900
C127 H12F 0.9800
C127 H12G 0.9800
C127 H12H 0.9800
N202 N203 1.459(7)
N202 C227 1.477(8)
N203 C204 1.276(8)
C204 C205 1.446(9)
C204 H204 0.9500
C205 C206 1.387(9)
C205 C210 1.443(9)
C206 C207 1.374(9)
C206 H206 0.9500
C207 C208 1.409(10)
C207 H207 0.9500
C208 C209 1.378(10)
C208 H208 0.9500
C209 O212 1.373(8)
C209 C210 1.435(9)
C210 O211 1.314(7)
O212 C213 1.463(8)
C213 C214 1.517(10)
C213 H21A 0.9900
C213 H21B 0.9900
C214 C215 1.491(9)
C214 H21C 0.9900
C214 H21D 0.9900
C215 C216 1.526(9)
C215 H21E 0.9900
C215 H21F 0.9900
C216 O217 1.431(8)
C216 H21G 0.9900
C216 H21H 0.9900
O217 C218 1.375(7)
C218 C223 1.383(8)
C218 C219 1.397(9)
C219 O224 1.363(7)
C219 C220 1.387(8)
C220 C221 1.407(8)
C220 H220 0.9500
C221 C222 1.391(9)
C222 C223 1.420(9)
C223 H223 0.9500
O224 C225 1.419(8)
C225 H22A 0.9800
C225 H22B 0.9800
C225 H22C 0.9800
C226 H22D 0.9900
C226 H22E 0.9900
C227 H22F 0.9800
C227 H22G 0.9800
C227 H22H 0.9800

loop_
_geom_torsion_atom_site_label_1
_geom_torsion_atom_site_label_2
_geom_torsion_atom_site_label_3
_geom_torsion_atom_site_label_4
_geom_torsion
N102 P1 N2 N3 -73.3(4)
N202 P1 N2 N3 38.5(4)
S1 P1 N2 N3 163.8(3)
N102 P1 N2 C27 135.2(5)
N202 P1 N2 C27 -113.0(5)
S1 P1 N2 C27 12.3(5)
C27 N2 N3 C4 -12.4(8)
P1 N2 N3 C4 -164.8(4)
C27 N2 N3 Fe1 -178.1(4)
P1 N2 N3 Fe1 29.4(5)
N2 N3 C4 C5 178.5(5)
Fe1 N3 C4 C5 -15.2(8)
N3 C4 C5 C6 167.2(6)
N3 C4 C5 C10 -13.3(10)
C10 C5 C6 C7 0.8(9)
C4 C5 C6 C7 -179.7(6)
C5 C6 C7 C8 -3.2(10)
C6 C7 C8 C9 2.0(11)
C7 C8 C9 O12 -178.1(7)
C7 C8 C9 C10 1.5(11)
C6 C5 C10 O11 -179.4(5)
C4 C5 C10 O11 1.1(9)
C6 C5 C10 C9 2.7(9)
C4 C5 C10 C9 -176.8(6)
O12 C9 C10 O11 -2.2(9)
C8 C9 C10 O11 178.2(6)
O12 C9 C10 C5 175.8(5)
C8 C9 C10 C5 -3.8(9)
C5 C10 O11 Fe1 46.0(7)
C9 C10 O11 Fe1 -136.1(5)
C8 C9 O12 C13 -4.0(10)
C10 C9 O12 C13 176.4(6)
C9 O12 C13 C14 172.0(6)
O12 C13 C14 C15 54.8(8)
C13 C14 C15 C16 -179.6(6)
C14 C15 C16 O17 -67.8(7)
C15 C16 O17 C18 -57.7(8)
C16 O17 C18 C23 118.9(6)
C16 O17 C18 C19 -63.7(8)
C23 C18 C19 C20 -3.9(9)
O17 C18 C19 C20 178.7(5)
C23 C18 C19 O24 175.8(6)
O17 C18 C19 O24 -1.5(9)
C18 C19 C20 C21 0.5(9)
O24 C19 C20 C21 -179.2(5)
C19 C20 C21 C22 2.8(9)
C19 C20 C21 C26 -173.7(5)
C20 C21 C22 C23 -2.5(8)
C26 C21 C22 C23 173.7(5)
C20 C21 C22 C226 179.8(5)
C26 C21 C22 C226 -4.0(9)
C19 C18 C23 C22 4.2(10)
O17 C18 C23 C22 -178.4(5)
C21 C22 C23 C18 -0.9(9)
C226 C22 C23 C18 176.9(6)
C20 C19 O24 C25 7.2(9)
C18 C19 O24 C25 -172.5(6)
C22 C21 C26 C222 -90.5(7)
C20 C21 C26 C222 85.8(7)
N202 P1 N102 N103 -76.2(4)
N2 P1 N102 N103 35.8(4)
S1 P1 N102 N103 159.2(3)
N202 P1 N102 C127 63.7(5)
N2 P1 N102 C127 175.6(4)
S1 P1 N102 C127 -61.0(5)
C127 N102 N103 C104 67.9(7)
P1 N102 N103 C104 -151.1(5)
C127 N102 N103 Fe1 -100.8(5)
P1 N102 N103 Fe1 40.2(5)
N102 N103 C104 C105 -179.3(5)
Fe1 N103 C104 C105 -11.5(9)
N103 C104 C105 C106 173.5(6)
N103 C104 C105 C110 -7.2(10)
C110 C105 C106 C107 1.7(10)
C104 C105 C106 C107 -179.0(6)
C105 C106 C107 C108 -0.8(10)
C106 C107 C108 C109 -2.3(11)
C107 C108 C109 O112 177.7(6)
C107 C108 C109 C110 4.4(11)
C108 C109 C110 O111 178.5(6)
O112 C109 C110 O111 5.3(9)
C108 C109 C110 C105 -3.4(10)
O112 C109 C110 C105 -176.6(6)
C106 C105 C110 O111 178.4(6)
C104 C105 C110 O111 -0.9(9)
C106 C105 C110 C109 0.3(9)
C104 C105 C110 C109 -179.0(6)
C109 C110 O111 Fe1 -149.6(5)
C105 C110 O111 Fe1 32.4(9)
C108 C109 O112 C113 107.8(7)
C110 C109 O112 C113 -78.8(7)
C109 O112 C113 C114 -175.0(5)
O112 C113 C114 C115 170.3(6)
C113 C114 C115 C116 -178.0(10)
C114 C115 C116 O117 -25(3)
C115 C116 O117 C118 47(3)
C116 O117 C118 C123 44(2)
C116 O117 C118 C119 -138.5(17)
O117 C118 C119 O124 1.8(9)
C123 C118 C119 O124 179.2(6)
O117 C118 C119 C120 -179.3(6)
C123 C118 C119 C120 -1.9(9)
O124 C119 C120 C121 179.6(6)
C118 C119 C120 C121 0.8(9)
C119 C120 C121 C122 0.9(9)
C119 C120 C121 C226 -176.0(5)
C120 C121 C122 C123 -1.5(8)
C226 C121 C122 C123 175.3(5)
C120 C121 C122 C126 -177.8(5)
C226 C121 C122 C126 -1.1(9)
O117 C118 C123 C122 178.6(6)
C119 C118 C123 C122 1.3(10)
C121 C122 C123 C118 0.4(9)
C126 C122 C123 C118 176.9(6)
C120 C119 O124 C125 1.7(9)
C118 C119 O124 C125 -179.5(6)
C121 C122 C126 C221 94.6(7)
C123 C122 C126 C221 -81.8(7)
N102 P1 N202 N203 29.7(4)
N2 P1 N202 N203 -80.5(4)
S1 P1 N202 N203 154.0(3)
N102 P1 N202 C227 164.3(4)
N2 P1 N202 C227 54.1(4)
S1 P1 N202 C227 -71.4(4)
C227 N202 N203 C204 75.8(7)
P1 N202 N203 C204 -147.9(4)
C227 N202 N203 Fe1 -95.4(5)
P1 N202 N203 Fe1 41.0(5)
N202 N203 C204 C205 176.5(5)
Fe1 N203 C204 C205 -13.0(9)
N203 C204 C205 C206 175.2(6)
N203 C204 C205 C210 -8.9(9)
C210 C205 C206 C207 0.7(10)
C204 C205 C206 C207 176.7(6)
C205 C206 C207 C208 -0.8(11)
C206 C207 C208 C209 -0.7(11)
C207 C208 C209 O212 -171.4(6)
C207 C208 C209 C210 2.1(11)
O212 C209 C210 O211 -5.8(9)
C208 C209 C210 O211 -179.3(6)
O212 C209 C210 C205 171.5(5)
C208 C209 C210 C205 -2.0(9)
C206 C205 C210 O211 177.8(6)
C204 C205 C210 O211 2.0(9)
C206 C205 C210 C209 0.6(9)
C204 C205 C210 C209 -175.3(5)
C209 C210 O211 Fe1 -151.5(4)
C205 C210 O211 Fe1 31.3(8)
C208 C209 O212 C213 -122.1(7)
C210 C209 O212 C213 64.4(8)
C209 O212 C213 C214 -158.6(5)
O212 C213 C214 C215 -62.0(7)
C213 C214 C215 C216 177.6(6)
C214 C215 C216 O217 42.1(8)
C215 C216 O217 C218 60.0(8)
C216 O217 C218 C223 16.9(10)
C216 O217 C218 C219 -164.3(5)
O217 C218 C219 O224 -2.4(8)
C223 C218 C219 O224 176.5(5)
O217 C218 C219 C220 178.0(5)
C223 C218 C219 C220 -3.1(9)
O224 C219 C220 C221 179.9(5)
C218 C219 C220 C221 -0.5(9)
C219 C220 C221 C222 2.8(9)
C219 C220 C221 C126 -174.6(6)
C122 C126 C221 C222 -94.5(7)
C122 C126 C221 C220 82.7(7)
C220 C221 C222 C223 -1.3(8)
C126 C221 C222 C223 175.8(6)
C220 C221 C222 C26 -178.7(5)
C126 C221 C222 C26 -1.5(9)
C21 C26 C222 C221 94.7(7)
C21 C26 C222 C223 -82.7(7)
O217 C218 C223 C222 -176.6(6)
C219 C218 C223 C222 4.6(9)
C221 C222 C223 C218 -2.4(9)
C26 C222 C223 C218 175.2(6)
C220 C219 O224 C225 -5.1(8)
C218 C219 O224 C225 175.3(5)
C122 C121 C226 C22 -93.5(7)
C120 C121 C226 C22 83.3(7)
C21 C22 C226 C121 98.2(7)
C23 C22 C226 C121 -79.5(7)
